data_2221599
loop_
_publ_author_name
'Kamala, E. Theboral Sugi'
'Nirmala, S.'
'Sudha, L.'
'Kathiravan, S.'
'Raghunathan, R.'

_publ_section_title
;Methyl
 3-[ferrocenyl(hydroxy)methyl]-1-methyl-2'-oxospiro[pyrrolidine-2,3'-indoline]-3-carboxylate
;
_journal_coeditor_code BT2914
_journal_issue 5
_journal_name_full 'Acta Crystallographica Section E'
_journal_page_first m531
_journal_page_last m532
_journal_paper_doi 10.1107/S1600536809012756
_journal_volume 65
_journal_year 2009
_chemical_formula_iupac '[Fe (C5 H5) (C20 H21 N2 O4)]'
_chemical_formula_moiety 'C25 H26 Fe N2 O4'
_chemical_formula_sum 'C25 H26 Fe N2 O4'
_chemical_formula_weight 474.33
_chemical_name_systematic
;
Methyl 3-[ferrocenyl(hydroxy)methyl]-1-methyl-2'-oxospiro[pyrrolidine-2,3'-
indoline]-3-carboxylate
;
_space_group_IT_number 14
_symmetry_cell_setting monoclinic
_symmetry_space_group_name_Hall '-P 2ybc'
_symmetry_space_group_name_H-M 'P 1 21/c 1'
_atom_sites_solution_hydrogens geom
_atom_sites_solution_primary direct
_atom_sites_solution_secondary difmap
_audit_creation_method SHELXL-97
_cell_angle_alpha 90.00
_cell_angle_beta 93.2030(10)
_cell_angle_gamma 90.00
_cell_formula_units_Z 4
_cell_length_a 9.0120(2)
_cell_length_b 24.0565(4)
_cell_length_c 9.9538(2)
_cell_measurement_reflns_used 29677
_cell_measurement_temperature 293(2)
_cell_measurement_theta_max 29.8
_cell_measurement_theta_min 1.7
_cell_volume 2154.58(7)
_computing_cell_refinement 'APEX2 and SAINT (Bruker, 2004)'
_computing_data_collection 'APEX2 (Bruker, 2004)'
_computing_data_reduction 'APEX2 and SAINT (Bruker, 2004)'
_computing_molecular_graphics 'ORTEP-3 (Farrugia, 1997)'
_computing_publication_material 'PLATON (Spek, 2009)'
_computing_structure_refinement 'SHELXL97 (Sheldrick, 2008)'
_computing_structure_solution 'SIR92 (Altomare <i>et al.</i>,  1993)'
_diffrn_ambient_temperature 293(2)
_diffrn_measured_fraction_theta_full 0.994
_diffrn_measured_fraction_theta_max 0.994
_diffrn_measurement_device_type 'Bruker Kappa APEXII'
_diffrn_measurement_method '\w and \f'
_diffrn_radiation_monochromator graphite
_diffrn_radiation_source 'fine-focus sealed tube'
_diffrn_radiation_type MoK\a
_diffrn_radiation_wavelength 0.71073
_diffrn_reflns_av_R_equivalents 0.0360
_diffrn_reflns_av_sigmaI/netI 0.0310
_diffrn_reflns_limit_h_max 12
_diffrn_reflns_limit_h_min -12
_diffrn_reflns_limit_k_max 33
_diffrn_reflns_limit_k_min -32
_diffrn_reflns_limit_l_max 13
_diffrn_reflns_limit_l_min -13
_diffrn_reflns_number 29677
_diffrn_reflns_theta_full 29.79
_diffrn_reflns_theta_max 29.79
_diffrn_reflns_theta_min 1.69
_diffrn_standards_decay_% 0
_diffrn_standards_interval_count 0
_diffrn_standards_interval_time 0
_diffrn_standards_number 0
_exptl_absorpt_coefficient_mu 0.736
_exptl_absorpt_correction_T_max 0.8668
_exptl_absorpt_correction_T_min 0.8374
_exptl_absorpt_correction_type multi-scan
_exptl_absorpt_process_details '(Blessing, 1995)'
_exptl_crystal_colour colourless
_exptl_crystal_density_diffrn 1.462
_exptl_crystal_density_method 'not measured'
_exptl_crystal_description Prism
_exptl_crystal_F_000 992
_exptl_crystal_size_max 0.25
_exptl_crystal_size_mid 0.25
_exptl_crystal_size_min 0.20
_refine_diff_density_max 0.346
_refine_diff_density_min -0.238
_refine_ls_extinction_method none
_refine_ls_goodness_of_fit_ref 1.070
_refine_ls_hydrogen_treatment constr
_refine_ls_matrix_type full
_refine_ls_number_parameters 290
_refine_ls_number_reflns 6128
_refine_ls_number_restraints 0
_refine_ls_restrained_S_all 1.070
_refine_ls_R_factor_all 0.0611
_refine_ls_R_factor_gt 0.0398
_refine_ls_shift/su_max 0.001
_refine_ls_shift/su_mean 0.000
_refine_ls_structure_factor_coef Fsqd
_refine_ls_weighting_details 'calc w=1/[\s^2^(Fo^2^)+(0.0606P)^2^+0.4014P] where P=(Fo^2^+2Fc^2^)/3'
_refine_ls_weighting_scheme calc
_refine_ls_wR_factor_gt 0.1040
_refine_ls_wR_factor_ref 0.1196
_reflns_number_gt 4539
_reflns_number_total 6128
_reflns_threshold_expression I>2\s(I)
_cod_data_source_file bt2914.cif
_cod_data_source_block I
_cod_depositor_comments
;
The following automatic conversions were performed:
'_symmetry_cell_setting' value 'Monoclinic' changed to 'monoclinic'
according to '/home/saulius/struct/CIF-dictionaries/cif_core.dic'
dictionary named 'cif_core.dic' version 2.4.1 from 2010-06-29.

Automatic conversion script
Id: cif_fix_enum 1527 2010-12-29 10:47:43Z saulius 

The following automatic conversions were performed:

'_symmetry_cell_setting' value 'Monoclinic' changed to 'monoclinic'
according to /home/saulius/struct/CIF-dictionaries/cif_core.dic
dictionary named 'cif_core.dic' version 2.4.1 from 2010-06-29.

Automatic conversion script
Id: cif_fix_values 1715 2011-07-08 13:25:40Z adriana 
;
_cod_original_sg_symbol_H-M 'P 21/c'
_cod_database_code 2221599
_cod_database_fobs_code 2221599

loop_
_symmetry_equiv_pos_as_xyz
'x, y, z'
'-x, y+1/2, -z+1/2'
'-x, -y, -z'
'x, -y-1/2, z-1/2'

loop_
_atom_site_type_symbol
_atom_site_label
_atom_site_fract_x
_atom_site_fract_y
_atom_site_fract_z
_atom_site_U_iso_or_equiv
_atom_site_adp_type
_atom_site_calc_flag
_atom_site_refinement_flags
_atom_site_occupancy
_atom_site_disorder_assembly
_atom_site_disorder_group
C C1 -0.06063(18) 0.10638(6) 0.60644(17) 0.0279(3) Uani d . 1 . .
C C2 0.04940(19) 0.06715(7) 0.54079(18) 0.0335(4) Uani d . 1 . .
H H2A 0.0525 0.0314 0.5858 0.040 Uiso calc R 1 . .
H H2B 0.0201 0.0614 0.4466 0.040 Uiso calc R 1 . .
C C3 0.2003(2) 0.09546(8) 0.5554(2) 0.0414(4) Uani d . 1 . .
H H3A 0.2681 0.0745 0.6152 0.050 Uiso calc R 1 . .
H H3B 0.2433 0.0991 0.4687 0.050 Uiso calc R 1 . .
C C4 0.04647(19) 0.14248(6) 0.69968(18) 0.0298(3) Uani d . 1 . .
C C5 0.08035(18) 0.11654(7) 0.83649(18) 0.0313(3) Uani d . 1 . .
C C6 0.1355(2) 0.06486(8) 0.8746(2) 0.0410(4) Uani d . 1 . .
H H6 0.1624 0.0393 0.8102 0.049 Uiso calc R 1 . .
C C7 0.1499(2) 0.05180(9) 1.0103(2) 0.0482(5) Uani d . 1 . .
H H7 0.1879 0.0173 1.0369 0.058 Uiso calc R 1 . .
C C8 0.1091(2) 0.08900(9) 1.1059(2) 0.0480(5) Uani d . 1 . .
H H8 0.1198 0.0793 1.1963 0.058 Uiso calc R 1 . .
C C9 0.0519(2) 0.14095(9) 1.0701(2) 0.0440(5) Uani d . 1 . .
H H9 0.0224 0.1660 1.1347 0.053 Uiso calc R 1 . .
C C10 0.0408(2) 0.15379(7) 0.93552(19) 0.0351(4) Uani d . 1 . .
C C11 -0.0120(2) 0.20071(7) 0.7389(2) 0.0364(4) Uani d . 1 . .
C C12 -0.14984(19) 0.14183(7) 0.49844(18) 0.0321(4) Uani d . 1 . .
H H12 -0.2047 0.1707 0.5443 0.038 Uiso calc R 1 . .
C C13 -0.25899(19) 0.10690(7) 0.41534(18) 0.0337(4) Uani d . 1 . .
C C14 -0.2432(2) 0.08509(9) 0.2844(2) 0.0428(4) Uani d . 1 . .
H H14 -0.1565 0.0899 0.2303 0.051 Uiso calc R 1 . .
C C15 -0.3741(2) 0.05584(9) 0.2448(2) 0.0475(5) Uani d . 1 . .
H H15 -0.3940 0.0370 0.1584 0.057 Uiso calc R 1 . .
C C16 -0.4723(2) 0.05901(8) 0.3502(2) 0.0429(4) Uani d . 1 . .
H H16 -0.5719 0.0426 0.3500 0.051 Uiso calc R 1 . .
C C17 -0.4023(2) 0.09065(8) 0.4551(2) 0.0372(4) Uani d . 1 . .
H H17 -0.4448 0.0998 0.5408 0.045 Uiso calc R 1 . .
C C18 -0.3799(3) 0.21945(10) 0.2619(3) 0.0662(7) Uani d . 1 . .
H H18 -0.2894 0.2390 0.2941 0.079 Uiso calc R 1 . .
C C19 -0.5077(3) 0.21230(9) 0.3337(3) 0.0574(6) Uani d . 1 . .
H H19 -0.5224 0.2260 0.4247 0.069 Uiso calc R 1 . .
C C20 -0.6115(3) 0.18195(9) 0.2516(3) 0.0518(5) Uani d . 1 . .
H H20 -0.7112 0.1708 0.2756 0.062 Uiso calc R 1 . .
C C21 -0.5473(3) 0.17064(10) 0.1296(2) 0.0577(6) Uani d . 1 . .
H H21 -0.5940 0.1503 0.0532 0.069 Uiso calc R 1 . .
C C22 -0.4038(3) 0.19409(12) 0.1361(3) 0.0670(7) Uani d . 1 . .
H H22 -0.3330 0.1928 0.0650 0.080 Uiso calc R 1 . .
C C23 -0.16990(19) 0.07551(7) 0.68956(17) 0.0323(4) Uani d . 1 . .
C C24 -0.3550(3) 0.08956(12) 0.8444(3) 0.0703(8) Uani d . 1 . .
H H24A -0.4068 0.1193 0.8860 0.105 Uiso calc R 1 . .
H H24B -0.3026 0.0678 0.9125 0.105 Uiso calc R 1 . .
H H24C -0.4251 0.0664 0.7944 0.105 Uiso calc R 1 . .
C C25 0.3000(2) 0.17773(10) 0.6751(3) 0.0585(6) Uani d . 1 . .
H H25A 0.3753 0.1811 0.6111 0.088 Uiso calc R 1 . .
H H25B 0.3378 0.1562 0.7508 0.088 Uiso calc R 1 . .
H H25C 0.2726 0.2141 0.7050 0.088 Uiso calc R 1 . .
N N1 0.17023(17) 0.15015(6) 0.61223(17) 0.0362(3) Uani d . 1 . .
N N2 -0.01332(18) 0.20279(6) 0.87400(17) 0.0410(4) Uani d . 1 . .
H H2 -0.0439 0.2310 0.9177 0.049 Uiso calc R 1 . .
O O1 -0.05131(15) 0.16789(6) 0.41099(14) 0.0456(3) Uani d . 1 . .
H H1 0.0283 0.1742 0.4522 0.068 Uiso calc R 1 . .
O O2 -0.18387(16) 0.02649(5) 0.69698(15) 0.0477(4) Uani d . 1 . .
O O3 -0.25123(15) 0.11228(6) 0.75522(14) 0.0420(3) Uani d . 1 . .
O O4 -0.04452(17) 0.23784(5) 0.65992(16) 0.0496(4) Uani d . 1 . .
Fe Fe1 -0.42157(3) 0.136983(11) 0.28542(3) 0.03629(10) Uani d . 1 . .

loop_
_atom_site_aniso_label
_atom_site_aniso_U_11
_atom_site_aniso_U_22
_atom_site_aniso_U_33
_atom_site_aniso_U_12
_atom_site_aniso_U_13
_atom_site_aniso_U_23
C1 0.0293(8) 0.0225(7) 0.0322(8) -0.0009(6) 0.0037(6) 0.0004(6)
C2 0.0370(9) 0.0263(8) 0.0374(9) 0.0018(6) 0.0034(7) -0.0049(7)
C3 0.0367(10) 0.0372(10) 0.0512(11) 0.0043(7) 0.0111(8) -0.0040(9)
C4 0.0309(8) 0.0203(7) 0.0382(9) 0.0021(6) 0.0027(7) -0.0022(7)
C5 0.0297(8) 0.0261(8) 0.0377(9) 0.0011(6) -0.0016(7) -0.0039(7)
C6 0.0453(11) 0.0318(9) 0.0454(10) 0.0067(7) -0.0017(8) -0.0005(8)
C7 0.0533(12) 0.0405(11) 0.0499(12) 0.0062(9) -0.0059(9) 0.0084(9)
C8 0.0476(12) 0.0576(13) 0.0383(10) -0.0050(9) -0.0032(9) 0.0040(10)
C9 0.0426(11) 0.0494(11) 0.0400(10) -0.0050(8) 0.0020(8) -0.0109(9)
C10 0.0314(9) 0.0326(8) 0.0414(10) -0.0014(7) 0.0007(7) -0.0069(8)
C11 0.0355(9) 0.0211(8) 0.0524(11) 0.0010(6) 0.0009(8) -0.0038(8)
C12 0.0315(8) 0.0287(8) 0.0363(9) -0.0004(6) 0.0037(7) 0.0074(7)
C13 0.0307(9) 0.0346(9) 0.0356(9) 0.0019(7) 0.0017(7) 0.0065(7)
C14 0.0374(10) 0.0497(11) 0.0421(10) 0.0043(8) 0.0082(8) -0.0005(9)
C15 0.0458(11) 0.0451(11) 0.0511(11) 0.0036(9) -0.0014(9) -0.0106(10)
C16 0.0389(10) 0.0351(9) 0.0541(12) -0.0032(7) -0.0021(9) 0.0025(9)
C17 0.0319(9) 0.0394(9) 0.0405(9) -0.0002(7) 0.0044(7) 0.0065(8)
C18 0.0576(15) 0.0477(13) 0.0903(19) -0.0118(11) -0.0239(14) 0.0218(13)
C19 0.0671(15) 0.0391(11) 0.0639(14) 0.0091(10) -0.0138(12) 0.0007(11)
C20 0.0417(11) 0.0452(11) 0.0672(14) 0.0054(9) -0.0081(10) 0.0100(11)
C21 0.0592(14) 0.0628(15) 0.0488(12) -0.0009(11) -0.0174(11) 0.0125(11)
C22 0.0619(15) 0.0744(17) 0.0647(16) 0.0001(13) 0.0020(12) 0.0339(14)
C23 0.0319(9) 0.0329(9) 0.0319(8) -0.0022(6) -0.0001(7) 0.0039(7)
C24 0.0628(16) 0.090(2) 0.0613(15) 0.0076(14) 0.0341(13) 0.0170(14)
C25 0.0379(11) 0.0578(13) 0.0799(17) -0.0157(9) 0.0051(11) -0.0090(12)
N1 0.0309(7) 0.0300(7) 0.0483(9) -0.0050(6) 0.0069(6) -0.0033(7)
N2 0.0462(9) 0.0272(7) 0.0493(9) 0.0058(6) 0.0011(7) -0.0134(7)
O1 0.0404(8) 0.0487(8) 0.0477(8) -0.0081(6) 0.0035(6) 0.0195(7)
O2 0.0529(8) 0.0307(7) 0.0603(9) -0.0073(6) 0.0103(7) 0.0109(6)
O3 0.0377(7) 0.0471(8) 0.0423(7) 0.0017(6) 0.0115(6) 0.0023(6)
O4 0.0635(10) 0.0224(6) 0.0625(9) 0.0060(6) 0.0002(7) 0.0030(6)
Fe1 0.03302(15) 0.03768(16) 0.03759(16) -0.00075(10) -0.00312(10) 0.00460(11)

loop_
_atom_type_symbol
_atom_type_description
_atom_type_scat_dispersion_real
_atom_type_scat_dispersion_imag
_atom_type_scat_source
C C 0.0033 0.0016 'International Tables Vol C Tables 4.2.6.8 and 6.1.1.4'
H H 0.0000 0.0000 'International Tables Vol C Tables 4.2.6.8 and 6.1.1.4'
N N 0.0061 0.0033 'International Tables Vol C Tables 4.2.6.8 and 6.1.1.4'
O O 0.0106 0.0060 'International Tables Vol C Tables 4.2.6.8 and 6.1.1.4'
Fe Fe 0.3463 0.8444 'International Tables Vol C Tables 4.2.6.8 and 6.1.1.4'

loop_
_geom_angle_atom_site_label_1
_geom_angle_atom_site_label_2
_geom_angle_atom_site_label_3
_geom_angle_site_symmetry_1
_geom_angle_site_symmetry_3
_geom_angle
_geom_angle_publ_flag
C23 C1 C2 . . 112.62(14) ?
C23 C1 C12 . . 108.57(13) ?
C2 C1 C12 . . 111.21(14) ?
C23 C1 C4 . . 110.26(14) ?
C2 C1 C4 . . 101.62(13) ?
C12 C1 C4 . . 112.49(13) ?
C3 C2 C1 . . 106.16(13) ?
C3 C2 H2A . . 110.5 ?
C1 C2 H2A . . 110.5 ?
C3 C2 H2B . . 110.5 ?
C1 C2 H2B . . 110.5 ?
H2A C2 H2B . . 108.7 ?
N1 C3 C2 . . 104.82(14) ?
N1 C3 H3A . . 110.8 ?
C2 C3 H3A . . 110.8 ?
N1 C3 H3B . . 110.8 ?
C2 C3 H3B . . 110.8 ?
H3A C3 H3B . . 108.9 ?
N1 C4 C5 . . 117.69(14) ?
N1 C4 C11 . . 108.42(13) ?
C5 C4 C11 . . 101.53(14) ?
N1 C4 C1 . . 100.51(13) ?
C5 C4 C1 . . 113.06(13) ?
C11 C4 C1 . . 116.27(14) ?
C6 C5 C10 . . 119.06(18) ?
C6 C5 C4 . . 131.95(17) ?
C10 C5 C4 . . 108.95(15) ?
C5 C6 C7 . . 118.95(19) ?
C5 C6 H6 . . 120.5 ?
C7 C6 H6 . . 120.5 ?
C8 C7 C6 . . 120.91(19) ?
C8 C7 H7 . . 119.5 ?
C6 C7 H7 . . 119.5 ?
C7 C8 C9 . . 121.3(2) ?
C7 C8 H8 . . 119.4 ?
C9 C8 H8 . . 119.4 ?
C10 C9 C8 . . 117.23(19) ?
C10 C9 H9 . . 121.4 ?
C8 C9 H9 . . 121.4 ?
C9 C10 C5 . . 122.56(18) ?
C9 C10 N2 . . 128.26(18) ?
C5 C10 N2 . . 109.15(17) ?
O4 C11 N2 . . 127.13(17) ?
O4 C11 C4 . . 124.98(18) ?
N2 C11 C4 . . 107.83(15) ?
O1 C12 C13 . . 108.70(15) ?
O1 C12 C1 . . 110.31(14) ?
C13 C12 C1 . . 111.67(13) ?
O1 C12 H12 . . 108.7 ?
C13 C12 H12 . . 108.7 ?
C1 C12 H12 . . 108.7 ?
C14 C13 C17 . . 106.99(16) ?
C14 C13 C12 . . 127.93(16) ?
C17 C13 C12 . . 125.06(16) ?
C14 C13 Fe1 . . 69.71(11) ?
C17 C13 Fe1 . . 69.04(10) ?
C12 C13 Fe1 . . 125.20(12) ?
C15 C14 C13 . . 108.39(17) ?
C15 C14 Fe1 . . 70.06(12) ?
C13 C14 Fe1 . . 69.45(10) ?
C15 C14 H14 . . 125.8 ?
C13 C14 H14 . . 125.8 ?
Fe1 C14 H14 . . 125.8 ?
C14 C15 C16 . . 108.36(19) ?
C14 C15 Fe1 . . 69.48(12) ?
C16 C15 Fe1 . . 69.79(11) ?
C14 C15 H15 . . 125.8 ?
C16 C15 H15 . . 125.8 ?
Fe1 C15 H15 . . 125.8 ?
C15 C16 C17 . . 107.79(18) ?
C15 C16 Fe1 . . 69.80(12) ?
C17 C16 Fe1 . . 68.89(11) ?
C15 C16 H16 . . 126.1 ?
C17 C16 H16 . . 126.1 ?
Fe1 C16 H16 . . 126.1 ?
C16 C17 C13 . . 108.46(17) ?
C16 C17 Fe1 . . 70.47(11) ?
C13 C17 Fe1 . . 69.78(10) ?
C16 C17 H17 . . 125.8 ?
C13 C17 H17 . . 125.8 ?
Fe1 C17 H17 . . 125.8 ?
C22 C18 C19 . . 108.3(2) ?
C22 C18 Fe1 . . 69.98(15) ?
C19 C18 Fe1 . . 70.07(13) ?
C22 C18 H18 . . 125.9 ?
C19 C18 H18 . . 125.9 ?
Fe1 C18 H18 . . 125.9 ?
C18 C19 C20 . . 107.8(2) ?
C18 C19 Fe1 . . 69.77(14) ?
C20 C19 Fe1 . . 69.68(13) ?
C18 C19 H19 . . 126.1 ?
C20 C19 H19 . . 126.1 ?
Fe1 C19 H19 . . 126.1 ?
C21 C20 C19 . . 108.0(2) ?
C21 C20 Fe1 . . 69.86(13) ?
C19 C20 Fe1 . . 69.80(13) ?
C21 C20 H20 . . 126.0 ?
C19 C20 H20 . . 126.0 ?
Fe1 C20 H20 . . 126.0 ?
C20 C21 C22 . . 107.8(2) ?
C20 C21 Fe1 . . 69.92(12) ?
C22 C21 Fe1 . . 69.77(13) ?
C20 C21 H21 . . 126.1 ?
C22 C21 H21 . . 126.1 ?
Fe1 C21 H21 . . 126.1 ?
C18 C22 C21 . . 108.1(2) ?
C18 C22 Fe1 . . 69.85(14) ?
C21 C22 Fe1 . . 69.76(13) ?
C18 C22 H22 . . 125.9 ?
C21 C22 H22 . . 125.9 ?
Fe1 C22 H22 . . 125.9 ?
O2 C23 O3 . . 124.13(17) ?
O2 C23 C1 . . 126.46(17) ?
O3 C23 C1 . . 109.40(14) ?
O3 C24 H24A . . 109.5 ?
O3 C24 H24B . . 109.5 ?
H24A C24 H24B . . 109.5 ?
O3 C24 H24C . . 109.5 ?
H24A C24 H24C . . 109.5 ?
H24B C24 H24C . . 109.5 ?
N1 C25 H25A . . 109.5 ?
N1 C25 H25B . . 109.5 ?
H25A C25 H25B . . 109.5 ?
N1 C25 H25C . . 109.5 ?
H25A C25 H25C . . 109.5 ?
H25B C25 H25C . . 109.5 ?
C25 N1 C3 . . 114.47(16) ?
C25 N1 C4 . . 114.98(16) ?
C3 N1 C4 . . 106.27(13) ?
C11 N2 C10 . . 112.48(15) ?
C11 N2 H2 . . 123.8 ?
C10 N2 H2 . . 123.8 ?
C12 O1 H1 . . 109.5 ?
C23 O3 C24 . . 116.32(17) ?
C17 Fe1 C13 . . 41.18(7) ?
C17 Fe1 C18 . . 128.72(10) ?
C13 Fe1 C18 . . 106.81(8) ?
C17 Fe1 C14 . . 68.61(8) ?
C13 Fe1 C14 . . 40.84(8) ?
C18 Fe1 C14 . . 116.51(10) ?
C17 Fe1 C21 . . 150.81(9) ?
C13 Fe1 C21 . . 167.57(9) ?
C18 Fe1 C21 . . 67.85(10) ?
C14 Fe1 C21 . . 130.22(10) ?
C17 Fe1 C22 . . 166.97(10) ?
C13 Fe1 C22 . . 128.40(9) ?
C18 Fe1 C22 . . 40.17(11) ?
C14 Fe1 C22 . . 108.40(10) ?
C21 Fe1 C22 . . 40.46(10) ?
C17 Fe1 C20 . . 117.57(9) ?
C13 Fe1 C20 . . 149.72(9) ?
C18 Fe1 C20 . . 67.79(10) ?
C14 Fe1 C20 . . 168.90(9) ?
C21 Fe1 C20 . . 40.22(10) ?
C22 Fe1 C20 . . 67.71(10) ?
C17 Fe1 C19 . . 108.01(9) ?
C13 Fe1 C19 . . 115.90(9) ?
C18 Fe1 C19 . . 40.17(11) ?
C14 Fe1 C19 . . 148.99(9) ?
C21 Fe1 C19 . . 67.87(10) ?
C22 Fe1 C19 . . 67.59(11) ?
C20 Fe1 C19 . . 40.51(9) ?
C17 Fe1 C16 . . 40.64(8) ?
C13 Fe1 C16 . . 68.81(7) ?
C18 Fe1 C16 . . 167.72(11) ?
C14 Fe1 C16 . . 68.24(8) ?
C21 Fe1 C16 . . 118.72(9) ?
C22 Fe1 C16 . . 151.33(11) ?
C20 Fe1 C16 . . 109.81(9) ?
C19 Fe1 C16 . . 130.30(10) ?
C17 Fe1 C15 . . 68.26(8) ?
C13 Fe1 C15 . . 68.54(8) ?
C18 Fe1 C15 . . 150.04(12) ?
C14 Fe1 C15 . . 40.45(8) ?
C21 Fe1 C15 . . 110.06(10) ?
C22 Fe1 C15 . . 118.31(11) ?
C20 Fe1 C15 . . 131.14(9) ?
C19 Fe1 C15 . . 169.14(10) ?
C16 Fe1 C15 . . 40.41(9) ?

loop_
_geom_bond_atom_site_label_1
_geom_bond_atom_site_label_2
_geom_bond_site_symmetry_2
_geom_bond_distance
_geom_bond_publ_flag
C1 C23 . 1.515(2) ?
C1 C2 . 1.541(2) ?
C1 C12 . 1.560(2) ?
C1 C4 . 1.564(2) ?
C2 C3 . 1.521(3) ?
C2 H2A . 0.9700 ?
C2 H2B . 0.9700 ?
C3 N1 . 1.463(2) ?
C3 H3A . 0.9700 ?
C3 H3B . 0.9700 ?
C4 N1 . 1.464(2) ?
C4 C5 . 1.513(3) ?
C4 C11 . 1.554(2) ?
C5 C6 . 1.384(2) ?
C5 C10 . 1.393(3) ?
C6 C7 . 1.385(3) ?
C6 H6 . 0.9300 ?
C7 C8 . 1.371(3) ?
C7 H7 . 0.9300 ?
C8 C9 . 1.390(3) ?
C8 H8 . 0.9300 ?
C9 C10 . 1.373(3) ?
C9 H9 . 0.9300 ?
C10 N2 . 1.403(2) ?
C11 O4 . 1.215(2) ?
C11 N2 . 1.347(3) ?
C12 O1 . 1.423(2) ?
C12 C13 . 1.506(2) ?
C12 H12 . 0.9800 ?
C13 C14 . 1.420(3) ?
C13 C17 . 1.426(3) ?
C13 Fe1 . 2.0325(17) ?
C14 C15 . 1.410(3) ?
C14 Fe1 . 2.036(2) ?
C14 H14 . 0.9800 ?
C15 C16 . 1.412(3) ?
C15 Fe1 . 2.044(2) ?
C15 H15 . 0.9800 ?
C16 C17 . 1.412(3) ?
C16 Fe1 . 2.0434(19) ?
C16 H16 . 0.9800 ?
C17 Fe1 . 2.0227(19) ?
C17 H17 . 0.9800 ?
C18 C22 . 1.398(4) ?
C18 C19 . 1.399(4) ?
C18 Fe1 . 2.035(2) ?
C18 H18 . 0.9800 ?
C19 C20 . 1.411(3) ?
C19 Fe1 . 2.039(2) ?
C19 H19 . 0.9800 ?
C20 C21 . 1.401(4) ?
C20 Fe1 . 2.037(2) ?
C20 H20 . 0.9800 ?
C21 C22 . 1.409(4) ?
C21 Fe1 . 2.036(2) ?
C21 H21 . 0.9800 ?
C22 Fe1 . 2.037(2) ?
C22 H22 . 0.9800 ?
C23 O2 . 1.189(2) ?
C23 O3 . 1.342(2) ?
C24 O3 . 1.433(3) ?
C24 H24A . 0.9600 ?
C24 H24B . 0.9600 ?
C24 H24C . 0.9600 ?
C25 N1 . 1.456(3) ?
C25 H25A . 0.9600 ?
C25 H25B . 0.9600 ?
C25 H25C . 0.9600 ?
N2 H2 . 0.8600 ?
O1 H1 . 0.8200 ?

loop_
_geom_hbond_atom_site_label_D
_geom_hbond_atom_site_label_H
_geom_hbond_atom_site_label_A
_geom_hbond_site_symmetry_A
_geom_hbond_distance_DH
_geom_hbond_distance_HA
_geom_hbond_distance_DA
_geom_hbond_angle_DHA
_geom_hbond_publ_flag
O1 H1 N1 . 0.8200 2.0700 2.781(2) 145.00 yes
N2 H2 O1 4_566 0.86 2.43 3.154(2) 142 yes
N2 H2 O4 5_555 0.86 2.52 3.211(2) 137 yes
C9 H9 O4 5_555 0.93 2.41 3.185(2) 141 yes
C2 H2A O2 . 0.97 2.46 2.856(2) 104 yes
C12 H12 O4 . 0.98 2.41 2.941(2) 113 yes

loop_
_geom_torsion_atom_site_label_1
_geom_torsion_atom_site_label_2
_geom_torsion_atom_site_label_3
_geom_torsion_atom_site_label_4
_geom_torsion_site_symmetry_1
_geom_torsion_site_symmetry_2
_geom_torsion_site_symmetry_3
_geom_torsion_site_symmetry_4
_geom_torsion
_geom_torsion_publ_flag
C23 C1 C2 C3 . . . . -138.59(16) ?
C12 C1 C2 C3 . . . . 99.27(17) ?
C4 C1 C2 C3 . . . . -20.64(18) ?
C1 C2 C3 N1 . . . . -6.0(2) ?
C23 C1 C4 N1 . . . . 159.30(13) ?
C2 C1 C4 N1 . . . . 39.66(15) ?
C12 C1 C4 N1 . . . . -79.34(15) ?
C23 C1 C4 C5 . . . . 32.95(18) ?
C2 C1 C4 C5 . . . . -86.69(16) ?
C12 C1 C4 C5 . . . . 154.30(14) ?
C23 C1 C4 C11 . . . . -83.95(18) ?
C2 C1 C4 C11 . . . . 156.41(15) ?
C12 C1 C4 C11 . . . . 37.4(2) ?
N1 C4 C5 C6 . . . . -62.1(3) ?
C11 C4 C5 C6 . . . . 179.76(19) ?
C1 C4 C5 C6 . . . . 54.5(3) ?
N1 C4 C5 C10 . . . . 120.26(16) ?
C11 C4 C5 C10 . . . . 2.13(18) ?
C1 C4 C5 C10 . . . . -123.17(15) ?
C10 C5 C6 C7 . . . . -0.1(3) ?
C4 C5 C6 C7 . . . . -177.57(19) ?
C5 C6 C7 C8 . . . . 0.7(3) ?
C6 C7 C8 C9 . . . . 0.0(3) ?
C7 C8 C9 C10 . . . . -1.2(3) ?
C8 C9 C10 C5 . . . . 1.8(3) ?
C8 C9 C10 N2 . . . . 179.61(19) ?
C6 C5 C10 C9 . . . . -1.2(3) ?
C4 C5 C10 C9 . . . . 176.81(17) ?
C6 C5 C10 N2 . . . . -179.33(16) ?
C4 C5 C10 N2 . . . . -1.3(2) ?
N1 C4 C11 O4 . . . . 50.5(2) ?
C5 C4 C11 O4 . . . . 175.11(18) ?
C1 C4 C11 O4 . . . . -61.8(2) ?
N1 C4 C11 N2 . . . . -126.84(16) ?
C5 C4 C11 N2 . . . . -2.24(18) ?
C1 C4 C11 N2 . . . . 120.90(17) ?
C23 C1 C12 O1 . . . . -175.17(14) ?
C2 C1 C12 O1 . . . . -50.71(19) ?
C4 C1 C12 O1 . . . . 62.52(18) ?
C23 C1 C12 C13 . . . . -54.17(18) ?
C2 C1 C12 C13 . . . . 70.28(18) ?
C4 C1 C12 C13 . . . . -176.49(14) ?
O1 C12 C13 C14 . . . . 21.8(2) ?
C1 C12 C13 C14 . . . . -100.2(2) ?
O1 C12 C13 C17 . . . . -156.64(17) ?
C1 C12 C13 C17 . . . . 81.4(2) ?
O1 C12 C13 Fe1 . . . . -68.91(18) ?
C1 C12 C13 Fe1 . . . . 169.16(12) ?
C17 C13 C14 C15 . . . . -0.2(2) ?
C12 C13 C14 C15 . . . . -178.85(17) ?
Fe1 C13 C14 C15 . . . . -59.44(14) ?
C17 C13 C14 Fe1 . . . . 59.22(12) ?
C12 C13 C14 Fe1 . . . . -119.41(18) ?
C13 C14 C15 C16 . . . . -0.1(2) ?
Fe1 C14 C15 C16 . . . . -59.15(14) ?
C13 C14 C15 Fe1 . . . . 59.06(14) ?
C14 C15 C16 C17 . . . . 0.4(2) ?
Fe1 C15 C16 C17 . . . . -58.59(13) ?
C14 C15 C16 Fe1 . . . . 58.96(15) ?
C15 C16 C17 C13 . . . . -0.5(2) ?
Fe1 C16 C17 C13 . . . . -59.66(13) ?
C15 C16 C17 Fe1 . . . . 59.16(14) ?
C14 C13 C17 C16 . . . . 0.4(2) ?
C12 C13 C17 C16 . . . . 179.13(16) ?
Fe1 C13 C17 C16 . . . . 60.09(13) ?
C14 C13 C17 Fe1 . . . . -59.65(13) ?
C12 C13 C17 Fe1 . . . . 119.04(17) ?
C22 C18 C19 C20 . . . . 0.3(3) ?
Fe1 C18 C19 C20 . . . . -59.52(15) ?
C22 C18 C19 Fe1 . . . . 59.78(18) ?
C18 C19 C20 C21 . . . . -0.1(3) ?
Fe1 C19 C20 C21 . . . . -59.65(16) ?
C18 C19 C20 Fe1 . . . . 59.57(16) ?
C19 C20 C21 C22 . . . . -0.1(3) ?
Fe1 C20 C21 C22 . . . . -59.75(16) ?
C19 C20 C21 Fe1 . . . . 59.61(15) ?
C19 C18 C22 C21 . . . . -0.3(3) ?
Fe1 C18 C22 C21 . . . . 59.49(17) ?
C19 C18 C22 Fe1 . . . . -59.84(16) ?
C20 C21 C22 C18 . . . . 0.3(3) ?
Fe1 C21 C22 C18 . . . . -59.55(17) ?
C20 C21 C22 Fe1 . . . . 59.85(16) ?
C2 C1 C23 O2 . . . . -6.8(3) ?
C12 C1 C23 O2 . . . . 116.80(19) ?
C4 C1 C23 O2 . . . . -119.55(19) ?
C2 C1 C23 O3 . . . . 173.34(14) ?
C12 C1 C23 O3 . . . . -63.05(17) ?
C4 C1 C23 O3 . . . . 60.60(17) ?
C2 C3 N1 C25 . . . . 161.08(18) ?
C2 C3 N1 C4 . . . . 33.1(2) ?
C5 C4 N1 C25 . . . . -50.3(2) ?
C11 C4 N1 C25 . . . . 64.0(2) ?
C1 C4 N1 C25 . . . . -173.53(16) ?
C5 C4 N1 C3 . . . . 77.38(19) ?
C11 C4 N1 C3 . . . . -168.23(15) ?
C1 C4 N1 C3 . . . . -45.80(17) ?
O4 C11 N2 C10 . . . . -175.66(19) ?
C4 C11 N2 C10 . . . . 1.6(2) ?
C9 C10 N2 C11 . . . . -178.23(19) ?
C5 C10 N2 C11 . . . . -0.2(2) ?
O2 C23 O3 C24 . . . . 3.4(3) ?
C1 C23 O3 C24 . . . . -176.78(18) ?
C16 C17 Fe1 C13 . . . . -119.26(16) ?
C16 C17 Fe1 C18 . . . . 171.42(14) ?
C13 C17 Fe1 C18 . . . . -69.31(16) ?
C16 C17 Fe1 C14 . . . . -81.09(13) ?
C13 C17 Fe1 C14 . . . . 38.17(11) ?
C16 C17 Fe1 C21 . . . . 55.0(2) ?
C13 C17 Fe1 C21 . . . . 174.30(18) ?
C16 C17 Fe1 C22 . . . . -160.2(4) ?
C13 C17 Fe1 C22 . . . . -41.0(5) ?
C16 C17 Fe1 C20 . . . . 88.77(14) ?
C13 C17 Fe1 C20 . . . . -151.97(12) ?
C16 C17 Fe1 C19 . . . . 131.71(13) ?
C13 C17 Fe1 C19 . . . . -109.03(13) ?
C13 C17 Fe1 C16 . . . . 119.26(16) ?
C16 C17 Fe1 C15 . . . . -37.44(12) ?
C13 C17 Fe1 C15 . . . . 81.82(12) ?
C14 C13 Fe1 C17 . . . . 118.38(16) ?
C12 C13 Fe1 C17 . . . . -118.9(2) ?
C14 C13 Fe1 C18 . . . . -111.31(14) ?
C17 C13 Fe1 C18 . . . . 130.31(14) ?
C12 C13 Fe1 C18 . . . . 11.45(19) ?
C17 C13 Fe1 C14 . . . . -118.38(16) ?
C12 C13 Fe1 C14 . . . . 122.8(2) ?
C14 C13 Fe1 C21 . . . . -48.6(4) ?
C17 C13 Fe1 C21 . . . . -167.0(4) ?
C12 C13 Fe1 C21 . . . . 74.2(5) ?
C14 C13 Fe1 C22 . . . . -72.49(16) ?
C17 C13 Fe1 C22 . . . . 169.13(14) ?
C12 C13 Fe1 C22 . . . . 50.3(2) ?
C14 C13 Fe1 C20 . . . . 174.09(16) ?
C17 C13 Fe1 C20 . . . . 55.7(2) ?
C12 C13 Fe1 C20 . . . . -63.1(2) ?
C14 C13 Fe1 C19 . . . . -153.52(13) ?
C17 C13 Fe1 C19 . . . . 88.10(14) ?
C12 C13 Fe1 C19 . . . . -30.76(19) ?
C14 C13 Fe1 C16 . . . . 80.83(12) ?
C17 C13 Fe1 C16 . . . . -37.55(11) ?
C12 C13 Fe1 C16 . . . . -156.41(17) ?
C14 C13 Fe1 C15 . . . . 37.30(12) ?
C17 C13 Fe1 C15 . . . . -81.07(12) ?
C12 C13 Fe1 C15 . . . . 160.07(18) ?
C22 C18 Fe1 C17 . . . . 170.45(14) ?
C19 C18 Fe1 C17 . . . . -70.40(17) ?
C22 C18 Fe1 C13 . . . . 130.39(15) ?
C19 C18 Fe1 C13 . . . . -110.46(14) ?
C22 C18 Fe1 C14 . . . . 87.48(16) ?
C19 C18 Fe1 C14 . . . . -153.37(13) ?
C22 C18 Fe1 C21 . . . . -37.69(16) ?
C19 C18 Fe1 C21 . . . . 81.46(16) ?
C19 C18 Fe1 C22 . . . . 119.2(2) ?
C22 C18 Fe1 C20 . . . . -81.28(16) ?
C19 C18 Fe1 C20 . . . . 37.87(15) ?
C22 C18 Fe1 C19 . . . . -119.2(2) ?
C22 C18 Fe1 C16 . . . . -162.4(4) ?
C19 C18 Fe1 C16 . . . . -43.2(5) ?
C22 C18 Fe1 C15 . . . . 54.3(2) ?
C19 C18 Fe1 C15 . . . . 173.49(16) ?
C15 C14 Fe1 C17 . . . . 81.16(14) ?
C13 C14 Fe1 C17 . . . . -38.48(11) ?
C15 C14 Fe1 C13 . . . . 119.63(17) ?
C15 C14 Fe1 C18 . . . . -155.11(15) ?
C13 C14 Fe1 C18 . . . . 85.25(14) ?
C15 C14 Fe1 C21 . . . . -72.58(17) ?
C13 C14 Fe1 C21 . . . . 167.79(12) ?
C15 C14 Fe1 C22 . . . . -112.34(15) ?
C13 C14 Fe1 C22 . . . . 128.03(13) ?
C15 C14 Fe1 C20 . . . . -44.7(5) ?
C13 C14 Fe1 C20 . . . . -164.3(4) ?
C15 C14 Fe1 C19 . . . . 170.75(18) ?
C13 C14 Fe1 C19 . . . . 51.1(2) ?
C15 C14 Fe1 C16 . . . . 37.30(13) ?
C13 C14 Fe1 C16 . . . . -82.33(12) ?
C13 C14 Fe1 C15 . . . . -119.63(17) ?
C20 C21 Fe1 C17 . . . . 49.7(3) ?
C22 C21 Fe1 C17 . . . . 168.43(19) ?
C20 C21 Fe1 C13 . . . . -148.0(4) ?
C22 C21 Fe1 C13 . . . . -29.3(5) ?
C20 C21 Fe1 C18 . . . . -81.33(16) ?
C22 C21 Fe1 C18 . . . . 37.43(18) ?
C20 C21 Fe1 C14 . . . . 171.99(13) ?
C22 C21 Fe1 C14 . . . . -69.2(2) ?
C20 C21 Fe1 C22 . . . . -118.8(2) ?
C22 C21 Fe1 C20 . . . . 118.8(2) ?
C20 C21 Fe1 C19 . . . . -37.81(14) ?
C22 C21 Fe1 C19 . . . . 80.95(18) ?
C20 C21 Fe1 C16 . . . . 87.17(15) ?
C22 C21 Fe1 C16 . . . . -154.08(16) ?
C20 C21 Fe1 C15 . . . . 130.76(14) ?
C22 C21 Fe1 C15 . . . . -110.48(17) ?
C18 C22 Fe1 C17 . . . . -35.1(5) ?
C21 C22 Fe1 C17 . . . . -154.3(4) ?
C18 C22 Fe1 C13 . . . . -68.48(19) ?
C21 C22 Fe1 C13 . . . . 172.29(14) ?
C21 C22 Fe1 C18 . . . . -119.2(2) ?
C18 C22 Fe1 C14 . . . . -109.58(16) ?
C21 C22 Fe1 C14 . . . . 131.19(16) ?
C18 C22 Fe1 C21 . . . . 119.2(2) ?
C18 C22 Fe1 C20 . . . . 81.51(17) ?
C21 C22 Fe1 C20 . . . . -37.72(15) ?
C18 C22 Fe1 C19 . . . . 37.54(16) ?
C21 C22 Fe1 C19 . . . . -81.69(17) ?
C18 C22 Fe1 C16 . . . . 172.29(18) ?
C21 C22 Fe1 C16 . . . . 53.1(3) ?
C18 C22 Fe1 C15 . . . . -152.56(15) ?
C21 C22 Fe1 C15 . . . . 88.21(18) ?
C21 C20 Fe1 C17 . . . . -155.20(14) ?
C19 C20 Fe1 C17 . . . . 85.74(16) ?
C21 C20 Fe1 C13 . . . . 166.94(15) ?
C19 C20 Fe1 C13 . . . . 47.9(2) ?
C21 C20 Fe1 C18 . . . . 81.50(16) ?
C19 C20 Fe1 C18 . . . . -37.55(16) ?
C21 C20 Fe1 C14 . . . . -33.5(5) ?
C19 C20 Fe1 C14 . . . . -152.6(4) ?
C19 C20 Fe1 C21 . . . . -119.1(2) ?
C21 C20 Fe1 C22 . . . . 37.94(16) ?
C19 C20 Fe1 C22 . . . . -81.11(17) ?
C21 C20 Fe1 C19 . . . . 119.1(2) ?
C21 C20 Fe1 C16 . . . . -111.40(15) ?
C19 C20 Fe1 C16 . . . . 129.54(15) ?
C21 C20 Fe1 C15 . . . . -70.86(18) ?
C19 C20 Fe1 C15 . . . . 170.08(15) ?
C18 C19 Fe1 C17 . . . . 129.38(15) ?
C20 C19 Fe1 C17 . . . . -111.64(15) ?
C18 C19 Fe1 C13 . . . . 85.60(16) ?
C20 C19 Fe1 C13 . . . . -155.43(14) ?
C20 C19 Fe1 C18 . . . . 119.0(2) ?
C18 C19 Fe1 C14 . . . . 51.1(2) ?
C20 C19 Fe1 C14 . . . . 170.10(16) ?
C18 C19 Fe1 C21 . . . . -81.43(16) ?
C20 C19 Fe1 C21 . . . . 37.54(15) ?
C18 C19 Fe1 C22 . . . . -37.54(15) ?
C20 C19 Fe1 C22 . . . . 81.43(16) ?
C18 C19 Fe1 C20 . . . . -119.0(2) ?
C18 C19 Fe1 C16 . . . . 168.99(14) ?
C20 C19 Fe1 C16 . . . . -72.04(18) ?
C18 C19 Fe1 C15 . . . . -162.5(5) ?
C20 C19 Fe1 C15 . . . . -43.5(6) ?
C15 C16 Fe1 C17 . . . . -119.41(17) ?
C15 C16 Fe1 C13 . . . . -81.38(13) ?
C17 C16 Fe1 C13 . . . . 38.03(11) ?
C15 C16 Fe1 C18 . . . . -152.6(4) ?
C17 C16 Fe1 C18 . . . . -33.2(5) ?
C15 C16 Fe1 C14 . . . . -37.34(12) ?
C17 C16 Fe1 C14 . . . . 82.07(12) ?
C15 C16 Fe1 C21 . . . . 87.70(15) ?
C17 C16 Fe1 C21 . . . . -152.89(13) ?
C15 C16 Fe1 C22 . . . . 51.4(2) ?
C17 C16 Fe1 C22 . . . . 170.85(18) ?
C15 C16 Fe1 C20 . . . . 130.97(13) ?
C17 C16 Fe1 C20 . . . . -109.62(13) ?
C15 C16 Fe1 C19 . . . . 172.03(13) ?
C17 C16 Fe1 C19 . . . . -68.56(16) ?
C17 C16 Fe1 C15 . . . . 119.41(17) ?
C14 C15 Fe1 C17 . . . . -82.10(13) ?
C16 C15 Fe1 C17 . . . . 37.65(12) ?
C14 C15 Fe1 C13 . . . . -37.65(12) ?
C16 C15 Fe1 C13 . . . . 82.10(13) ?
C14 C15 Fe1 C18 . . . . 48.9(2) ?
C16 C15 Fe1 C18 . . . . 168.69(17) ?
C16 C15 Fe1 C14 . . . . 119.75(18) ?
C14 C15 Fe1 C21 . . . . 129.14(14) ?
C16 C15 Fe1 C21 . . . . -111.11(14) ?
C14 C15 Fe1 C22 . . . . 85.47(15) ?
C16 C15 Fe1 C22 . . . . -154.78(13) ?
C14 C15 Fe1 C20 . . . . 169.64(13) ?
C16 C15 Fe1 C20 . . . . -70.61(17) ?
C14 C15 Fe1 C19 . . . . -153.9(5) ?
C16 C15 Fe1 C19 . . . . -34.2(5) ?
C14 C15 Fe1 C16 . . . . -119.75(18) ?
